data_7242518
loop_
_publ_author_name
'Khan, Misbha Rafiq'
'Niu, Xiaoge'
'Chen, Tianling'
'Liu, Yan'
'Liu, Zhongyi'
'Liu, Bin'
'Zhang, Yuxia'
'Li, Jinpeng'

_publ_section_title
;
 Structural diversity and magnetic properties of six ferrocenyl
 monocarboxylate Mn(ii), Ni(ii) and Co(ii) complexes with 1D aqua,
 carboxyl or dinuclear hydroxyl bridges
;
_journal_issue 17
_journal_name_full CrystEngComm
_journal_page_first 3185
_journal_page_last 3195
_journal_paper_doi 10.1039/D1CE00189B
_journal_volume 23
_journal_year 2021
_chemical_formula_sum 'C60 H46 Cl2 F4 Fe2 N12 Ni2 O6'
_chemical_formula_weight 1407.11
_space_group_crystal_system triclinic
_space_group_IT_number 2
_space_group_name_Hall '-P 1'
_space_group_name_H-M_alt 'P -1'
_atom_sites_solution_hydrogens geom
_atom_sites_solution_primary 0
_atom_sites_solution_secondary 0
_audit_block_doi 10.5517/ccdc.csd.cc271nvt
_audit_creation_method SHELXL-2014/7
_audit_update_record
;
2021-01-19 deposited with the CCDC.	2021-03-24 downloaded from the CCDC.
;
_cell_angle_alpha 96.62(3)
_cell_angle_beta 95.19(3)
_cell_angle_gamma 92.49(3)
_cell_formula_units_Z 1
_cell_length_a 10.381(2)
_cell_length_b 11.074(2)
_cell_length_c 13.337(3)
_cell_measurement_reflns_used 4111
_cell_measurement_temperature 293(2)
_cell_measurement_theta_max 27.8844
_cell_measurement_theta_min 2.2664
_cell_volume 1514.5(5)
_computing_cell_refinement 'CrystalClear (Rigaku/MSC Inc., 2006)'
_computing_data_collection 'CrystalClear (Rigaku/MSC Inc., 2006)'
_computing_data_reduction 'CrystalClear (Rigaku/MSC Inc., 2006)'
_computing_structure_refinement 'SHELXL-2014/7 (Sheldrick, 2014)'
_diffrn_ambient_temperature 293(2)
_diffrn_detector_area_resol_mean 28.5714
_diffrn_measured_fraction_theta_full 0.996
_diffrn_measured_fraction_theta_max 0.985
_diffrn_measurement_device_type Saturn724
_diffrn_measurement_method dtprofit.ref
_diffrn_radiation_type MoK\a
_diffrn_radiation_wavelength 0.71073
_diffrn_reflns_av_R_equivalents 0.0318
_diffrn_reflns_av_unetI/netI 0.0528
_diffrn_reflns_Laue_measured_fraction_full 0.996
_diffrn_reflns_Laue_measured_fraction_max 0.985
_diffrn_reflns_limit_h_max 13
_diffrn_reflns_limit_h_min -13
_diffrn_reflns_limit_k_max 14
_diffrn_reflns_limit_k_min -12
_diffrn_reflns_limit_l_max 17
_diffrn_reflns_limit_l_min -17
_diffrn_reflns_number 16042
_diffrn_reflns_point_group_measured_fraction_full 0.996
_diffrn_reflns_point_group_measured_fraction_max 0.985
_diffrn_reflns_theta_full 25.242
_diffrn_reflns_theta_max 27.888
_diffrn_reflns_theta_min 2.267
_exptl_absorpt_coefficient_mu 1.243
_exptl_absorpt_correction_T_max 1.0000
_exptl_absorpt_correction_T_min 0.9316
_exptl_absorpt_correction_type multi-scan
_exptl_crystal_colour red-green
_exptl_crystal_density_diffrn 1.543
_exptl_crystal_description Prism
_exptl_crystal_F_000 716
_exptl_crystal_size_max 0.200
_exptl_crystal_size_mid 0.200
_exptl_crystal_size_min 0.200
_exptl_transmission_factor_max 0
_exptl_transmission_factor_min 0
_refine_diff_density_max 0.288
_refine_diff_density_min -0.360
_refine_diff_density_rms 0.061
_refine_ls_extinction_method none
_refine_ls_goodness_of_fit_ref 1.079
_refine_ls_hydrogen_treatment constr
_refine_ls_matrix_type full
_refine_ls_number_parameters 397
_refine_ls_number_reflns 7144
_refine_ls_number_restraints 0
_refine_ls_restrained_S_all 1.079
_refine_ls_R_factor_all 0.0659
_refine_ls_R_factor_gt 0.0472
_refine_ls_shift/su_max 0.001
_refine_ls_shift/su_mean 0.000
_refine_ls_structure_factor_coef Fsqd
_refine_ls_weighting_details 'w=1/[\s^2^(Fo^2^)+(0.0249P)^2^+0.5292P] where P=(Fo^2^+2Fc^2^)/3'
_refine_ls_weighting_scheme calc
_refine_ls_wR_factor_gt 0.0812
_refine_ls_wR_factor_ref 0.0890
_reflns_Friedel_coverage 0.000
_reflns_number_gt 5397
_reflns_number_total 7144
_reflns_threshold_expression 'I > 2\s(I)'
_cod_data_source_file d1ce00189b2.cif
_cod_data_source_block 5
_cod_depositor_comments
;
The following automatic conversions were performed:

data item '_exptl_absorpt_correction_type' value 'Multi-scan' was
changed to 'multi-scan' in accordance with the
/home/data/users/saulius/crontab/automatic-downloads/rss-feeds/RSC/lib/dictionaries/cif_core.dic
dictionary named 'cif_core.dic' version 2.4.2 last updated on
2011-04-26.

Automatic conversion script
Id: cif_fix_values 7556 2019-12-06 15:28:31Z antanas 

 Adding full bibliography for 7242515--7242520.cif.
;
_cod_database_code 7242518
_shelx_shelxl_version_number 2014/7
_shelx_space_group_comment
;
The symmetry employed for this shelxl refinement is uniquely defined
by the following loop, which should always be used as a source of
symmetry information in preference to the above space-group names.
They are only intended as comments.
;
_shelx_estimated_absorpt_t_min 0.789
_shelx_estimated_absorpt_t_max 0.789
_exptl_absorpt_special_details 0

loop_
_space_group_symop_operation_xyz
'x, y, z'
'-x, -y, -z'

loop_
_atom_site_label
_atom_site_type_symbol
_atom_site_fract_x
_atom_site_fract_y
_atom_site_fract_z
_atom_site_U_iso_or_equiv
_atom_site_adp_type
_atom_site_occupancy
_atom_site_site_symmetry_order
_atom_site_calc_flag
_atom_site_refinement_flags_posn
_atom_site_refinement_flags_adp
_atom_site_refinement_flags_occupancy
_atom_site_disorder_assembly
_atom_site_disorder_group
C1 C 0.5231(3) 0.1961(2) 1.0804(2) 0.0392(7) Uani 1 1 d . . . . .
C2 C 0.5108(3) 0.1663(2) 1.1805(2) 0.0451(7) Uani 1 1 d . . . . .
H2 H 0.4432 0.1118 1.2004 0.054 Uiso 1 1 calc R U . . .
C3 C 0.6137(3) 0.2283(3) 1.2459(2) 0.0523(8) Uani 1 1 d . . . . .
H3 H 0.6295 0.2243 1.3190 0.063 Uiso 1 1 calc R U . . .
C4 C 0.6890(3) 0.2970(3) 1.1881(2) 0.0522(8) Uani 1 1 d . . . . .
H4 H 0.7659 0.3496 1.2141 0.063 Uiso 1 1 calc R U . . .
C5 C 0.6334(3) 0.2788(3) 1.0866(2) 0.0463(7) Uani 1 1 d . . . . .
H5 H 0.6651 0.3167 1.0300 0.056 Uiso 1 1 calc R U . . .
C6 C 0.3233(4) 0.3940(4) 1.2113(5) 0.0878(14) Uani 1 1 d . . . . .
H6 H 0.2495 0.3373 1.2158 0.105 Uiso 1 1 calc R U . . .
C7 C 0.3565(5) 0.4430(5) 1.1226(4) 0.0941(16) Uani 1 1 d . . . . .
H7 H 0.3098 0.4267 1.0548 0.113 Uiso 1 1 calc R U . . .
C8 C 0.4669(5) 0.5200(4) 1.1504(4) 0.0892(15) Uani 1 1 d . . . . .
H8 H 0.5125 0.5665 1.1049 0.107 Uiso 1 1 calc R U . . .
C9 C 0.5008(5) 0.5204(3) 1.2535(4) 0.0811(13) Uani 1 1 d . . . . .
H9 H 0.5755 0.5662 1.2924 0.097 Uiso 1 1 calc R U . . .
C10 C 0.4152(4) 0.4424(3) 1.2918(3) 0.0743(12) Uani 1 1 d . . . . .
H10 H 0.4172 0.4250 1.3623 0.089 Uiso 1 1 calc R U . . .
C11 C 0.4366(3) 0.1498(2) 0.9897(2) 0.0368(6) Uani 1 1 d . . . . .
C12 C 0.4718(3) 0.1644(2) 0.8934(2) 0.0387(6) Uani 1 1 d . . . . .
H12 H 0.5495 0.2064 0.8867 0.046 Uiso 1 1 calc R U . . .
C13 C 0.3200(3) 0.0866(3) 0.9956(2) 0.0507(8) Uani 1 1 d . . . . .
H13 H 0.2931 0.0760 1.0588 0.061 Uiso 1 1 calc R U . . .
C14 C 0.2434(3) 0.0391(3) 0.9093(2) 0.0472(8) Uani 1 1 d . . . . .
H14 H 0.1660 -0.0034 0.9161 0.057 Uiso 1 1 calc R U . . .
C15 C 0.2765(3) 0.0521(2) 0.81292(19) 0.0339(6) Uani 1 1 d . . . . .
C16 C 0.3929(3) 0.1172(2) 0.80722(19) 0.0345(6) Uani 1 1 d . . . . .
C17 C 0.1889(3) -0.0060(2) 0.7234(2) 0.0333(6) Uani 1 1 d . . . . .
C18 C -0.0640(3) -0.4094(3) 0.1534(2) 0.0491(8) Uani 1 1 d . . . . .
C19 C -0.1310(3) -0.3488(3) 0.2251(2) 0.0474(8) Uani 1 1 d . . . . .
H19 H -0.2191 -0.3665 0.2271 0.057 Uiso 1 1 calc R U . . .
C20 C -0.0646(3) -0.2604(2) 0.2945(2) 0.0382(6) Uani 1 1 d . . . . .
H20 H -0.1094 -0.2190 0.3439 0.046 Uiso 1 1 calc R U . . .
C21 C 0.0654(3) -0.2312(2) 0.29336(19) 0.0325(6) Uani 1 1 d . . . . .
C22 C 0.1265(3) -0.2972(3) 0.2186(2) 0.0435(7) Uani 1 1 d . . . . .
C23 C 0.0653(3) -0.3860(3) 0.1484(2) 0.0504(8) Uani 1 1 d . . . . .
H23 H 0.1098 -0.4285 0.0994 0.060 Uiso 1 1 calc R U . . .
C24 C 0.1336(3) -0.1299(2) 0.37149(18) 0.0310(6) Uani 1 1 d . . . . .
C25 C 0.2425(3) -0.1830(2) 0.4375(2) 0.0379(6) Uani 1 1 d . . . . .
H25A H 0.3065 -0.2150 0.3943 0.045 Uiso 1 1 calc R U . . .
H25B H 0.2851 -0.1181 0.4858 0.045 Uiso 1 1 calc R U . . .
C26 C 0.2221(4) -0.3961(3) 0.4873(3) 0.0558(9) Uani 1 1 d . . . . .
H26 H 0.2797 -0.4323 0.4450 0.067 Uiso 1 1 calc R U . . .
C27 C 0.0884(3) -0.3664(3) 0.5923(2) 0.0473(8) Uani 1 1 d . . . . .
H27 H 0.0315 -0.3804 0.6402 0.057 Uiso 1 1 calc R U . . .
C28 C 0.2348(3) 0.2442(3) 0.4721(2) 0.0438(7) Uani 1 1 d . . . . .
H28 H 0.2031 0.3120 0.5077 0.053 Uiso 1 1 calc R U . . .
C29 C 0.3630(3) 0.1245(3) 0.4098(2) 0.0465(7) Uani 1 1 d . . . . .
H29 H 0.4378 0.0880 0.3913 0.056 Uiso 1 1 calc R U . . .
C30 C 0.1979(3) -0.0328(2) 0.31434(19) 0.0362(6) Uani 1 1 d . . . . .
H30A H 0.2705 -0.0671 0.2823 0.043 Uiso 1 1 calc R U . . .
H30B H 0.1358 -0.0113 0.2614 0.043 Uiso 1 1 calc R U . . .
Cl1 Cl 0.44725(8) 0.14725(8) 0.69235(6) 0.0590(2) Uani 1 1 d . . . . .
F1 F -0.1289(2) -0.49535(16) 0.08365(14) 0.0714(6) Uani 1 1 d . . . . .
F2 F 0.25503(18) -0.27252(18) 0.21245(15) 0.0710(6) Uani 1 1 d . . . . .
Fe2 Fe 0.50261(4) 0.34845(4) 1.17938(3) 0.04232(12) Uani 1 1 d . . . . .
N1 N 0.1071(2) -0.25838(19) 0.56125(16) 0.0357(5) Uani 1 1 d . . . . .
N2 N 0.1947(2) -0.27912(19) 0.49227(17) 0.0377(5) Uani 1 1 d . . . . .
N3 N 0.1578(3) -0.4539(2) 0.5494(2) 0.0620(8) Uani 1 1 d . . . . .
N4 N 0.1574(2) 0.15380(19) 0.42203(17) 0.0373(5) Uani 1 1 d . . . . .
N5 N 0.2434(2) 0.0769(2) 0.38195(16) 0.0379(5) Uani 1 1 d . . . . .
N6 N 0.3620(3) 0.2303(2) 0.46714(19) 0.0518(7) Uani 1 1 d . . . . .
Ni1 Ni 0.03286(3) -0.08740(3) 0.57983(2) 0.03048(10) Uani 1 1 d . . . . .
O1 O 0.21870(18) -0.00454(16) 0.63474(13) 0.0383(4) Uani 1 1 d . . . . .
O2 O 0.08049(18) -0.05602(16) 0.73908(13) 0.0382(4) Uani 1 1 d . . . . .
O3 O 0.04407(17) -0.07686(14) 0.43153(12) 0.0296(4) Uani 1 1 d . . . . .

loop_
_atom_site_aniso_label
_atom_site_aniso_U_11
_atom_site_aniso_U_22
_atom_site_aniso_U_33
_atom_site_aniso_U_23
_atom_site_aniso_U_13
_atom_site_aniso_U_12
C1 0.0435(17) 0.0391(16) 0.0322(15) -0.0015(12) -0.0052(12) 0.0046(13)
C2 0.061(2) 0.0368(16) 0.0361(16) 0.0027(13) -0.0048(14) 0.0066(14)
C3 0.061(2) 0.0523(19) 0.0386(17) -0.0032(15) -0.0133(16) 0.0129(17)
C4 0.0411(19) 0.057(2) 0.052(2) -0.0057(16) -0.0117(15) 0.0000(15)
C5 0.0405(18) 0.0572(19) 0.0385(17) -0.0013(14) -0.0013(13) -0.0002(15)
C6 0.048(2) 0.067(3) 0.150(5) 0.001(3) 0.023(3) 0.015(2)
C7 0.096(4) 0.097(4) 0.088(3) 0.003(3) -0.015(3) 0.063(3)
C8 0.118(4) 0.050(2) 0.110(4) 0.027(2) 0.035(3) 0.030(3)
C9 0.105(4) 0.046(2) 0.088(3) -0.015(2) 0.019(3) 0.004(2)
C10 0.087(3) 0.062(2) 0.079(3) 0.002(2) 0.038(3) 0.021(2)
C11 0.0379(16) 0.0363(15) 0.0340(15) -0.0022(12) -0.0010(12) 0.0017(12)
C12 0.0347(16) 0.0404(16) 0.0400(16) 0.0038(13) 0.0025(13) -0.0029(12)
C13 0.052(2) 0.070(2) 0.0283(16) 0.0021(14) 0.0056(14) -0.0121(17)
C14 0.0416(18) 0.063(2) 0.0337(16) 0.0016(14) 0.0021(13) -0.0168(15)
C15 0.0362(16) 0.0363(15) 0.0280(14) -0.0012(11) 0.0012(11) 0.0047(12)
C16 0.0365(16) 0.0378(15) 0.0291(14) 0.0017(11) 0.0051(12) 0.0047(12)
C17 0.0343(15) 0.0325(14) 0.0318(15) 0.0005(11) -0.0004(12) 0.0044(12)
C18 0.061(2) 0.0407(17) 0.0398(17) -0.0095(13) -0.0020(15) -0.0060(15)
C19 0.0410(18) 0.0449(17) 0.0519(19) -0.0088(14) 0.0047(14) -0.0080(14)
C20 0.0421(17) 0.0374(15) 0.0332(15) -0.0055(12) 0.0084(12) -0.0015(13)
C21 0.0379(16) 0.0307(14) 0.0277(14) -0.0003(11) 0.0021(11) 0.0030(12)
C22 0.0376(17) 0.0463(17) 0.0442(18) -0.0080(14) 0.0086(13) 0.0015(14)
C23 0.056(2) 0.0498(18) 0.0408(18) -0.0194(14) 0.0094(15) 0.0048(16)
C24 0.0326(15) 0.0336(14) 0.0253(13) -0.0032(11) 0.0030(11) 0.0032(11)
C25 0.0363(16) 0.0419(16) 0.0342(15) -0.0016(12) 0.0036(12) 0.0033(13)
C26 0.072(2) 0.0398(18) 0.056(2) -0.0005(16) 0.0068(18) 0.0213(17)
C27 0.055(2) 0.0387(17) 0.0476(18) 0.0070(14) 0.0011(15) -0.0008(15)
C28 0.057(2) 0.0358(16) 0.0373(16) 0.0018(13) 0.0050(14) -0.0114(14)
C29 0.0380(17) 0.0552(19) 0.0454(18) 0.0069(15) 0.0038(14) -0.0095(15)
C30 0.0396(16) 0.0387(15) 0.0292(14) -0.0035(12) 0.0075(12) 0.0016(12)
Cl1 0.0564(5) 0.0825(6) 0.0359(4) 0.0063(4) 0.0058(4) -0.0220(4)
F1 0.0776(15) 0.0663(12) 0.0581(13) -0.0301(10) -0.0024(11) -0.0171(11)
F2 0.0438(12) 0.0848(14) 0.0753(14) -0.0379(11) 0.0209(10) -0.0032(10)
Fe2 0.0460(3) 0.0390(2) 0.0403(2) -0.00015(18) 0.00011(19) 0.0052(2)
N1 0.0432(14) 0.0308(12) 0.0318(12) 0.0015(10) -0.0004(10) 0.0019(10)
N2 0.0425(14) 0.0347(13) 0.0352(13) 0.0016(10) 0.0000(11) 0.0083(11)
N3 0.083(2) 0.0356(15) 0.068(2) 0.0059(14) 0.0077(17) 0.0132(15)
N4 0.0429(14) 0.0315(12) 0.0354(13) -0.0018(10) 0.0026(11) -0.0037(11)
N5 0.0383(14) 0.0397(13) 0.0347(13) 0.0008(10) 0.0055(10) -0.0059(11)
N6 0.0522(18) 0.0504(16) 0.0503(16) 0.0029(13) 0.0058(13) -0.0167(13)
Ni1 0.0357(2) 0.02941(18) 0.02508(18) -0.00029(13) 0.00121(14) 0.00035(14)
O1 0.0415(12) 0.0432(11) 0.0278(10) -0.0020(8) 0.0012(8) -0.0042(9)
O2 0.0400(12) 0.0450(11) 0.0277(10) 0.0022(8) -0.0004(8) -0.0041(9)
O3 0.0363(10) 0.0286(9) 0.0238(9) -0.0008(7) 0.0056(7) 0.0042(8)

loop_
_atom_type_symbol
_atom_type_description
_atom_type_scat_dispersion_real
_atom_type_scat_dispersion_imag
_atom_type_scat_source
C C 0.0033 0.0016 'International Tables Vol C Tables 4.2.6.8 and 6.1.1.4'
H H 0.0000 0.0000 'International Tables Vol C Tables 4.2.6.8 and 6.1.1.4'
N N 0.0061 0.0033 'International Tables Vol C Tables 4.2.6.8 and 6.1.1.4'
O O 0.0106 0.0060 'International Tables Vol C Tables 4.2.6.8 and 6.1.1.4'
F F 0.0171 0.0103 'International Tables Vol C Tables 4.2.6.8 and 6.1.1.4'
Cl Cl 0.1484 0.1585 'International Tables Vol C Tables 4.2.6.8 and 6.1.1.4'
Fe Fe 0.3463 0.8444 'International Tables Vol C Tables 4.2.6.8 and 6.1.1.4'
Ni Ni 0.3393 1.1124 'International Tables Vol C Tables 4.2.6.8 and 6.1.1.4'

loop_
_geom_angle_atom_site_label_1
_geom_angle_atom_site_label_2
_geom_angle_atom_site_label_3
_geom_angle
_geom_angle_site_symmetry_1
_geom_angle_site_symmetry_3
_geom_angle_publ_flag
C2 C1 C11 125.6(3) . . ?
C2 C1 C5 106.9(3) . . ?
C11 C1 C5 127.5(3) . . ?
C2 C1 Fe2 68.56(15) . . ?
C11 C1 Fe2 127.06(19) . . ?
C5 C1 Fe2 69.05(16) . . ?
C1 C2 C3 108.1(3) . . ?
C1 C2 Fe2 70.44(16) . . ?
C3 C2 Fe2 69.64(17) . . ?
C1 C2 H2 125.9 . . ?
C3 C2 H2 125.9 . . ?
Fe2 C2 H2 125.9 . . ?
C4 C3 C2 108.3(3) . . ?
C4 C3 Fe2 70.18(18) . . ?
C2 C3 Fe2 69.48(16) . . ?
C4 C3 H3 125.8 . . ?
C2 C3 H3 125.8 . . ?
Fe2 C3 H3 125.8 . . ?
C3 C4 C5 108.2(3) . . ?
C3 C4 Fe2 69.35(18) . . ?
C5 C4 Fe2 69.64(18) . . ?
C3 C4 H4 125.9 . . ?
C5 C4 H4 125.9 . . ?
Fe2 C4 H4 125.9 . . ?
C4 C5 C1 108.4(3) . . ?
C4 C5 Fe2 69.82(18) . . ?
C1 C5 Fe2 70.14(17) . . ?
C4 C5 H5 125.8 . . ?
C1 C5 H5 125.8 . . ?
Fe2 C5 H5 125.8 . . ?
C7 C6 C10 107.6(4) . . ?
C7 C6 Fe2 69.5(2) . . ?
C10 C6 Fe2 70.1(2) . . ?
C7 C6 H6 126.2 . . ?
C10 C6 H6 126.2 . . ?
Fe2 C6 H6 126.2 . . ?
C6 C7 C8 107.1(4) . . ?
C6 C7 Fe2 69.3(2) . . ?
C8 C7 Fe2 70.0(2) . . ?
C6 C7 H7 126.4 . . ?
C8 C7 H7 126.4 . . ?
Fe2 C7 H7 126.4 . . ?
C9 C8 C7 108.5(4) . . ?
C9 C8 Fe2 70.8(2) . . ?
C7 C8 Fe2 69.7(2) . . ?
C9 C8 H8 125.7 . . ?
C7 C8 H8 125.7 . . ?
Fe2 C8 H8 125.7 . . ?
C10 C9 C8 109.1(4) . . ?
C10 C9 Fe2 69.6(2) . . ?
C8 C9 Fe2 69.3(2) . . ?
C10 C9 H9 125.4 . . ?
C8 C9 H9 125.4 . . ?
Fe2 C9 H9 125.4 . . ?
C9 C10 C6 107.6(4) . . ?
C9 C10 Fe2 70.7(2) . . ?
C6 C10 Fe2 69.2(2) . . ?
C9 C10 H10 126.2 . . ?
C6 C10 H10 126.2 . . ?
Fe2 C10 H10 126.2 . . ?
C13 C11 C12 117.4(3) . . ?
C13 C11 C1 122.0(3) . . ?
C12 C11 C1 120.6(3) . . ?
C16 C12 C11 121.0(3) . . ?
C16 C12 H12 119.5 . . ?
C11 C12 H12 119.5 . . ?
C11 C13 C14 121.0(3) . . ?
C11 C13 H13 119.5 . . ?
C14 C13 H13 119.5 . . ?
C15 C14 C13 122.7(3) . . ?
C15 C14 H14 118.6 . . ?
C13 C14 H14 118.6 . . ?
C14 C15 C16 116.2(2) . . ?
C14 C15 C17 118.9(3) . . ?
C16 C15 C17 124.9(2) . . ?
C12 C16 C15 121.8(3) . . ?
C12 C16 Cl1 115.7(2) . . ?
C15 C16 Cl1 122.6(2) . . ?
O2 C17 O1 120.0(2) . . ?
O2 C17 C15 118.5(2) . . ?
O1 C17 C15 121.5(3) . . ?
O2 C17 Ni1 59.85(13) . . ?
O1 C17 Ni1 60.25(14) . . ?
C15 C17 Ni1 175.15(18) . . ?
C23 C18 F1 118.8(3) . . ?
C23 C18 C19 122.4(3) . . ?
F1 C18 C19 118.7(3) . . ?
C18 C19 C20 118.2(3) . . ?
C18 C19 H19 120.9 . . ?
C20 C19 H19 120.9 . . ?
C19 C20 C21 122.5(3) . . ?
C19 C20 H20 118.8 . . ?
C21 C20 H20 118.8 . . ?
C20 C21 C22 115.8(2) . . ?
C20 C21 C24 120.1(2) . . ?
C22 C21 C24 124.1(3) . . ?
C23 C22 F2 117.1(3) . . ?
C23 C22 C21 124.0(3) . . ?
F2 C22 C21 119.0(2) . . ?
C22 C23 C18 117.1(3) . . ?
C22 C23 H23 121.4 . . ?
C18 C23 H23 121.4 . . ?
O3 C24 C25 110.7(2) . . ?
O3 C24 C21 109.8(2) . . ?
C25 C24 C21 110.0(2) . . ?
O3 C24 C30 109.96(19) . . ?
C25 C24 C30 107.5(2) . . ?
C21 C24 C30 108.9(2) . . ?
N2 C25 C24 112.7(2) . . ?
N2 C25 H25A 109.0 . . ?
C24 C25 H25A 109.0 . . ?
N2 C25 H25B 109.0 . . ?
C24 C25 H25B 109.0 . . ?
H25A C25 H25B 107.8 . . ?
N3 C26 N2 111.6(3) . . ?
N3 C26 H26 124.2 . . ?
N2 C26 H26 124.2 . . ?
N1 C27 N3 114.8(3) . . ?
N1 C27 H27 122.6 . . ?
N3 C27 H27 122.6 . . ?
N4 C28 N6 115.0(3) . . ?
N4 C28 H28 122.5 . . ?
N6 C28 H28 122.5 . . ?
N6 C29 N5 111.4(3) . . ?
N6 C29 H29 124.3 . . ?
N5 C29 H29 124.3 . . ?
N5 C30 C24 112.1(2) . . ?
N5 C30 H30A 109.2 . . ?
C24 C30 H30A 109.2 . . ?
N5 C30 H30B 109.2 . . ?
C24 C30 H30B 109.2 . . ?
H30A C30 H30B 107.9 . . ?
C6 Fe2 C7 41.16(17) . . ?
C6 Fe2 C8 68.10(19) . . ?
C7 Fe2 C8 40.30(18) . . ?
C6 Fe2 C3 126.87(19) . . ?
C7 Fe2 C3 166.2(2) . . ?
C8 Fe2 C3 151.3(2) . . ?
C6 Fe2 C2 107.61(16) . . ?
C7 Fe2 C2 128.7(2) . . ?
C8 Fe2 C2 167.29(19) . . ?
C3 Fe2 C2 40.88(12) . . ?
C6 Fe2 C5 153.73(18) . . ?
C7 Fe2 C5 119.70(17) . . ?
C8 Fe2 C5 109.46(17) . . ?
C3 Fe2 C5 68.36(13) . . ?
C2 Fe2 C5 68.72(13) . . ?
C6 Fe2 C4 164.4(2) . . ?
C7 Fe2 C4 152.7(2) . . ?
C8 Fe2 C4 118.89(19) . . ?
C3 Fe2 C4 40.47(13) . . ?
C2 Fe2 C4 68.50(13) . . ?
C5 Fe2 C4 40.54(11) . . ?
C6 Fe2 C1 119.23(16) . . ?
C7 Fe2 C1 109.27(16) . . ?
C8 Fe2 C1 129.53(17) . . ?
C3 Fe2 C1 68.72(11) . . ?
C2 Fe2 C1 41.00(11) . . ?
C5 Fe2 C1 40.82(11) . . ?
C4 Fe2 C1 68.48(12) . . ?
C6 Fe2 C10 40.76(16) . . ?
C7 Fe2 C10 68.62(18) . . ?
C8 Fe2 C10 67.65(17) . . ?
C3 Fe2 C10 106.47(15) . . ?
C2 Fe2 C10 117.54(15) . . ?
C5 Fe2 C10 164.63(17) . . ?
C4 Fe2 C10 126.36(17) . . ?
C1 Fe2 C10 152.48(16) . . ?
C6 Fe2 C9 67.39(18) . . ?
C7 Fe2 C9 67.46(19) . . ?
C8 Fe2 C9 39.87(16) . . ?
C3 Fe2 C9 117.63(17) . . ?
C2 Fe2 C9 150.98(16) . . ?
C5 Fe2 C9 128.58(16) . . ?
C4 Fe2 C9 108.20(16) . . ?
C1 Fe2 C9 166.86(16) . . ?
C10 Fe2 C9 39.70(15) . . ?
C27 N1 N2 103.0(2) . . ?
C27 N1 Ni1 138.7(2) . . ?
N2 N1 Ni1 118.03(16) . . ?
C26 N2 N1 108.1(2) . . ?
C26 N2 C25 130.3(3) . . ?
N1 N2 C25 121.7(2) . . ?
C26 N3 C27 102.5(3) . . ?
C28 N4 N5 102.4(2) . . ?
C28 N4 Ni1 137.9(2) . 2_556 ?
N5 N4 Ni1 117.60(16) . 2_556 ?
C29 N5 N4 108.9(2) . . ?
C29 N5 C30 130.4(2) . . ?
N4 N5 C30 120.6(2) . . ?
C29 N6 C28 102.4(3) . . ?
O3 Ni1 O3 80.29(7) . 2_556 ?
O3 Ni1 N4 100.70(9) . 2_556 ?
O3 Ni1 N4 85.41(8) 2_556 2_556 ?
O3 Ni1 N1 88.94(8) . . ?
O3 Ni1 N1 168.99(8) 2_556 . ?
N4 Ni1 N1 94.42(9) 2_556 . ?
O3 Ni1 O2 159.48(7) . . ?
O3 Ni1 O2 95.19(7) 2_556 . ?
N4 Ni1 O2 98.86(9) 2_556 . ?
N1 Ni1 O2 95.71(8) . . ?
O3 Ni1 O1 97.99(8) . . ?
O3 Ni1 O1 92.14(7) 2_556 . ?
N4 Ni1 O1 160.45(8) 2_556 . ?
N1 Ni1 O1 91.62(8) . . ?
O2 Ni1 O1 61.99(7) . . ?
O3 Ni1 C17 128.36(9) . . ?
O3 Ni1 C17 93.05(8) 2_556 . ?
N4 Ni1 C17 129.98(9) 2_556 . ?
N1 Ni1 C17 95.45(9) . . ?
O2 Ni1 C17 31.37(8) . . ?
O1 Ni1 C17 30.66(8) . . ?
C17 O1 Ni1 89.09(16) . . ?
C17 O2 Ni1 88.77(15) . . ?
C24 O3 Ni1 126.93(15) . . ?
C24 O3 Ni1 126.30(15) . 2_556 ?
Ni1 O3 Ni1 99.71(7) . 2_556 ?

loop_
_geom_bond_atom_site_label_1
_geom_bond_atom_site_label_2
_geom_bond_distance
_geom_bond_site_symmetry_2
_geom_bond_publ_flag
C1 C2 1.427(4) . ?
C1 C11 1.468(4) . ?
C1 C5 1.424(4) . ?
C1 Fe2 2.050(3) . ?
C2 C3 1.415(4) . ?
C2 Fe2 2.025(3) . ?
C2 H2 0.9800 . ?
C3 C4 1.406(4) . ?
C3 Fe2 2.027(3) . ?
C3 H3 0.9800 . ?
C4 C5 1.411(4) . ?
C4 Fe2 2.037(3) . ?
C4 H4 0.9800 . ?
C5 Fe2 2.035(3) . ?
C5 H5 0.9800 . ?
C6 C7 1.420(6) . ?
C6 C10 1.410(6) . ?
C6 Fe2 2.019(4) . ?
C6 H6 0.9800 . ?
C7 C8 1.394(6) . ?
C7 Fe2 2.021(4) . ?
C7 H7 0.9800 . ?
C8 C9 1.387(6) . ?
C8 Fe2 2.024(4) . ?
C8 H8 0.9800 . ?
C9 C10 1.383(5) . ?
C9 Fe2 2.043(3) . ?
C9 H9 0.9800 . ?
C10 Fe2 2.030(4) . ?
C10 H10 0.9800 . ?
C11 C13 1.385(4) . ?
C11 C12 1.392(4) . ?
C12 C16 1.385(4) . ?
C12 H12 0.9300 . ?
C13 C14 1.375(4) . ?
C13 H13 0.9300 . ?
C14 C15 1.382(4) . ?
C14 H14 0.9300 . ?
C15 C16 1.392(4) . ?
C15 C17 1.497(4) . ?
C16 Cl1 1.742(3) . ?
C17 O2 1.277(3) . ?
C17 O1 1.251(3) . ?
C17 Ni1 2.453(3) . ?
C18 C23 1.364(4) . ?
C18 F1 1.361(3) . ?
C18 C19 1.364(4) . ?
C19 C20 1.382(4) . ?
C19 H19 0.9300 . ?
C20 C21 1.375(4) . ?
C20 H20 0.9300 . ?
C21 C22 1.386(4) . ?
C21 C24 1.541(3) . ?
C22 C23 1.369(4) . ?
C22 F2 1.361(3) . ?
C23 H23 0.9300 . ?
C24 O3 1.387(3) . ?
C24 C25 1.548(4) . ?
C24 C30 1.549(4) . ?
C25 N2 1.454(3) . ?
C25 H25A 0.9700 . ?
C25 H25B 0.9700 . ?
C26 N3 1.315(4) . ?
C26 N2 1.334(3) . ?
C26 H26 0.9300 . ?
C27 N1 1.322(3) . ?
C27 N3 1.339(4) . ?
C27 H27 0.9300 . ?
C28 N4 1.331(3) . ?
C28 N6 1.343(4) . ?
C28 H28 0.9300 . ?
C29 N6 1.325(4) . ?
C29 N5 1.332(3) . ?
C29 H29 0.9300 . ?
C30 N5 1.460(3) . ?
C30 H30A 0.9700 . ?
C30 H30B 0.9700 . ?
N1 N2 1.358(3) . ?
N1 Ni1 2.072(2) . ?
N4 N5 1.362(3) . ?
N4 Ni1 2.074(2) 2_556 ?
Ni1 O3 2.0082(17) . ?
Ni1 O3 2.0341(16) 2_556 ?
Ni1 N4 2.074(2) 2_556 ?
Ni1 O2 2.1216(18) . ?
Ni1 O1 2.130(2) . ?
O3 Ni1 2.0341(16) 2_556 ?

loop_
_geom_hbond_atom_site_label_D
_geom_hbond_atom_site_label_H
_geom_hbond_atom_site_label_A
_geom_hbond_distance_DH
_geom_hbond_distance_HA
_geom_hbond_distance_DA
_geom_hbond_angle_DHA
_geom_hbond_site_symmetry_A
C30 H30B O2 0.97 2.40 3.140(3) 133.2 2_556
C30 H30A F2 0.97 2.35 2.949(3) 119.3 .
C28 H28 N3 0.93 2.66 3.531(4) 156.2 1_565
C25 H25B O1 0.97 2.40 3.138(3) 132.7 .
C25 H25A F2 0.97 2.44 3.066(3) 122.0 .
C23 H23 F1 0.93 2.52 3.354(3) 149.8 2_545
C23 H23 F1 0.93 2.52 3.354(3) 149.8 2_545
C25 H25B O1 0.97 2.40 3.138(3) 132.7 .
C25 H25A F2 0.97 2.44 3.066(3) 122.0 .
C30 H30B O2 0.97 2.40 3.140(3) 133.2 2_556
C30 H30A F2 0.97 2.35 2.949(3) 119.3 .
C28 H28 N3 0.93 2.66 3.531(4) 156.2 1_565
C23 H23 F1 0.93 2.52 3.354(3) 149.8 2_545
C25 H25A F2 0.97 2.44 3.066(3) 122.0 .
C25 H25B O1 0.97 2.40 3.138(3) 132.7 .
C28 H28 N3 0.93 2.66 3.531(4) 156.2 1_565
C30 H30A F2 0.97 2.35 2.949(3) 119.3 .
C30 H30B O2 0.97 2.40 3.140(3) 133.2 2_556

loop_
_geom_torsion_atom_site_label_1
_geom_torsion_atom_site_label_2
_geom_torsion_atom_site_label_3
_geom_torsion_atom_site_label_4
_geom_torsion
_geom_torsion_site_symmetry_1
_geom_torsion_site_symmetry_2
_geom_torsion_site_symmetry_3
_geom_torsion_site_symmetry_4
_geom_torsion_publ_flag
C11 C1 C2 C3 179.3(3) . . . . ?
C5 C1 C2 C3 -1.1(3) . . . . ?
Fe2 C1 C2 C3 -59.7(2) . . . . ?
C11 C1 C2 Fe2 -121.0(3) . . . . ?
C5 C1 C2 Fe2 58.58(19) . . . . ?
C1 C2 C3 C4 0.5(3) . . . . ?
Fe2 C2 C3 C4 -59.7(2) . . . . ?
C1 C2 C3 Fe2 60.20(19) . . . . ?
C2 C3 C4 C5 0.3(3) . . . . ?
Fe2 C3 C4 C5 -59.0(2) . . . . ?
C2 C3 C4 Fe2 59.2(2) . . . . ?
C3 C4 C5 C1 -1.0(3) . . . . ?
Fe2 C4 C5 C1 -59.7(2) . . . . ?
C3 C4 C5 Fe2 58.8(2) . . . . ?
C2 C1 C5 C4 1.3(3) . . . . ?
C11 C1 C5 C4 -179.2(3) . . . . ?
Fe2 C1 C5 C4 59.5(2) . . . . ?
C2 C1 C5 Fe2 -58.27(19) . . . . ?
C11 C1 C5 Fe2 121.3(3) . . . . ?
C10 C6 C7 C8 -0.1(4) . . . . ?
Fe2 C6 C7 C8 -60.0(3) . . . . ?
C10 C6 C7 Fe2 60.0(3) . . . . ?
C6 C7 C8 C9 -0.8(4) . . . . ?
Fe2 C7 C8 C9 -60.4(3) . . . . ?
C6 C7 C8 Fe2 59.6(3) . . . . ?
C7 C8 C9 C10 1.4(5) . . . . ?
Fe2 C8 C9 C10 -58.4(3) . . . . ?
C7 C8 C9 Fe2 59.7(3) . . . . ?
C8 C9 C10 C6 -1.4(4) . . . . ?
Fe2 C9 C10 C6 -59.6(3) . . . . ?
C8 C9 C10 Fe2 58.2(3) . . . . ?
C7 C6 C10 C9 0.9(4) . . . . ?
Fe2 C6 C10 C9 60.5(3) . . . . ?
C7 C6 C10 Fe2 -59.6(3) . . . . ?
C2 C1 C11 C13 10.9(4) . . . . ?
C5 C1 C11 C13 -168.6(3) . . . . ?
Fe2 C1 C11 C13 -77.7(3) . . . . ?
C2 C1 C11 C12 -166.7(3) . . . . ?
C5 C1 C11 C12 13.8(4) . . . . ?
Fe2 C1 C11 C12 104.6(3) . . . . ?
C13 C11 C12 C16 -0.1(4) . . . . ?
C1 C11 C12 C16 177.7(2) . . . . ?
C12 C11 C13 C14 0.8(4) . . . . ?
C1 C11 C13 C14 -177.0(3) . . . . ?
C11 C13 C14 C15 -0.6(5) . . . . ?
C13 C14 C15 C16 -0.3(4) . . . . ?
C13 C14 C15 C17 178.1(3) . . . . ?
C11 C12 C16 C15 -0.9(4) . . . . ?
C11 C12 C16 Cl1 177.9(2) . . . . ?
C14 C15 C16 C12 1.0(4) . . . . ?
C17 C15 C16 C12 -177.3(2) . . . . ?
C14 C15 C16 Cl1 -177.7(2) . . . . ?
C17 C15 C16 Cl1 4.0(4) . . . . ?
C14 C15 C17 O2 6.4(4) . . . . ?
C16 C15 C17 O2 -175.3(2) . . . . ?
C14 C15 C17 O1 -174.8(3) . . . . ?
C16 C15 C17 O1 3.5(4) . . . . ?
C23 C18 C19 C20 0.2(5) . . . . ?
F1 C18 C19 C20 -179.0(3) . . . . ?
C18 C19 C20 C21 0.4(4) . . . . ?
C19 C20 C21 C22 -0.7(4) . . . . ?
C19 C20 C21 C24 178.8(2) . . . . ?
C20 C21 C22 C23 0.4(4) . . . . ?
C24 C21 C22 C23 -179.0(3) . . . . ?
C20 C21 C22 F2 179.5(3) . . . . ?
C24 C21 C22 F2 0.1(4) . . . . ?
F2 C22 C23 C18 -179.0(3) . . . . ?
C21 C22 C23 C18 0.1(5) . . . . ?
F1 C18 C23 C22 178.7(3) . . . . ?
C19 C18 C23 C22 -0.5(5) . . . . ?
C20 C21 C24 O3 -3.1(3) . . . . ?
C22 C21 C24 O3 176.3(2) . . . . ?
C20 C21 C24 C25 118.9(3) . . . . ?
C22 C21 C24 C25 -61.7(3) . . . . ?
C20 C21 C24 C30 -123.6(3) . . . . ?
C22 C21 C24 C30 55.8(3) . . . . ?
O3 C24 C25 N2 62.1(3) . . . . ?
C21 C24 C25 N2 -59.3(3) . . . . ?
C30 C24 C25 N2 -177.8(2) . . . . ?
O3 C24 C30 N5 48.8(3) . . . . ?
C25 C24 C30 N5 -71.7(3) . . . . ?
C21 C24 C30 N5 169.2(2) . . . . ?
N3 C27 N1 N2 0.6(3) . . . . ?
N3 C27 N1 Ni1 174.3(2) . . . . ?
N3 C26 N2 N1 -0.2(4) . . . . ?
N3 C26 N2 C25 -179.8(3) . . . . ?
C27 N1 N2 C26 -0.2(3) . . . . ?
Ni1 N1 N2 C26 -175.52(19) . . . . ?
C27 N1 N2 C25 179.4(2) . . . . ?
Ni1 N1 N2 C25 4.1(3) . . . . ?
C24 C25 N2 C26 118.4(3) . . . . ?
C24 C25 N2 N1 -61.1(3) . . . . ?
N2 C26 N3 C27 0.5(4) . . . . ?
N1 C27 N3 C26 -0.7(4) . . . . ?
N6 C28 N4 N5 -0.3(3) . . . . ?
N6 C28 N4 Ni1 161.5(2) . . . 2_556 ?
N6 C29 N5 N4 0.1(3) . . . . ?
N6 C29 N5 C30 175.6(3) . . . . ?
C28 N4 N5 C29 0.1(3) . . . . ?
Ni1 N4 N5 C29 -166.21(18) 2_556 . . . ?
C28 N4 N5 C30 -175.9(2) . . . . ?
Ni1 N4 N5 C30 17.8(3) 2_556 . . . ?
C24 C30 N5 C29 114.4(3) . . . . ?
C24 C30 N5 N4 -70.6(3) . . . . ?
N5 C29 N6 C28 -0.3(3) . . . . ?
N4 C28 N6 C29 0.3(3) . . . . ?
O2 C17 O1 Ni1 4.0(2) . . . . ?
C15 C17 O1 Ni1 -174.8(2) . . . . ?
O1 C17 O2 Ni1 -4.0(2) . . . . ?
C15 C17 O2 Ni1 174.8(2) . . . . ?
C25 C24 O3 Ni1 -9.6(3) . . . . ?
C21 C24 O3 Ni1 111.9(2) . . . . ?
C30 C24 O3 Ni1 -128.24(18) . . . . ?
C25 C24 O3 Ni1 134.84(18) . . . 2_556 ?
C21 C24 O3 Ni1 -103.6(2) . . . 2_556 ?
C30 C24 O3 Ni1 16.3(3) . . . 2_556 ?
